data_2217746
loop_
_publ_author_name
'Xu, Hai-Jun'
'Gong, Xing-Xuan'
'Wang, Han'

_publ_section_title
;
 3-(2-Hydroxybenzylideneamino)benzonitrile
;
_journal_coeditor_code CV2384
_journal_issue 3
_journal_name_full 'Acta Crystallographica Section E'
_journal_page_first o638
_journal_paper_doi 10.1107/S1600536808005242
_journal_volume 64
_journal_year 2008
_chemical_formula_iupac 'C14 H10 N2 O'
_chemical_formula_moiety 'C14 H10 N2 O'
_chemical_formula_sum 'C14 H10 N2 O'
_chemical_formula_weight 222.24
_chemical_name_systematic
;
3-(2-Hydroxybenzylideneamino)benzonitrile
;
_space_group_IT_number 29
_symmetry_cell_setting orthorhombic
_symmetry_space_group_name_Hall 'P 2c -2ac'
_symmetry_space_group_name_H-M 'P c a 21'
_atom_sites_solution_hydrogens geom
_atom_sites_solution_primary direct
_atom_sites_solution_secondary difmap
_audit_creation_method SHELXL-97
_cell_angle_alpha 90.00
_cell_angle_beta 90.00
_cell_angle_gamma 90.00
_cell_formula_units_Z 4
_cell_length_a 26.397(5)
_cell_length_b 3.9211(8)
_cell_length_c 10.773(2)
_cell_measurement_reflns_used 8294
_cell_measurement_temperature 293(2)
_cell_measurement_theta_max 27.62
_cell_measurement_theta_min 2.99
_cell_volume 1115.1(4)
_computing_cell_refinement 'CrystalClear (Rigaku, 2005)'
_computing_data_collection 'CrystalClear (Rigaku, 2005)'
_computing_data_reduction 'CrystalClear (Rigaku, 2005)'
_computing_molecular_graphics 'SHELXTL (Sheldrick, 2008)'
_computing_publication_material 'SHELXTL (Sheldrick, 2008)'
_computing_structure_refinement 'SHELXL97 (Sheldrick, 2008)'
_computing_structure_solution 'SHELXS97 (Sheldrick, 2008)'
_diffrn_ambient_temperature 293(2)
_diffrn_detector_area_resol_mean 13.6612
_diffrn_measured_fraction_theta_full 0.999
_diffrn_measured_fraction_theta_max 0.999
_diffrn_measurement_device_type 'Rigaku Mercury2'
_diffrn_measurement_method \w
_diffrn_radiation_monochromator graphite
_diffrn_radiation_source 'fine-focus sealed tube'
_diffrn_radiation_type MoK\a
_diffrn_radiation_wavelength 0.71073
_diffrn_reflns_av_R_equivalents 0.1155
_diffrn_reflns_av_sigmaI/netI 0.0715
_diffrn_reflns_limit_h_max 34
_diffrn_reflns_limit_h_min -34
_diffrn_reflns_limit_k_max 5
_diffrn_reflns_limit_k_min -5
_diffrn_reflns_limit_l_max 13
_diffrn_reflns_limit_l_min -13
_diffrn_reflns_number 9995
_diffrn_reflns_theta_full 27.48
_diffrn_reflns_theta_max 27.48
_diffrn_reflns_theta_min 3.09
_diffrn_standards_number 0
_exptl_absorpt_coefficient_mu 0.086
_exptl_absorpt_correction_T_max 1.00
_exptl_absorpt_correction_T_min 0.812
_exptl_absorpt_correction_type multi-scan
_exptl_absorpt_process_details '(CrystalClear; Rigaku, 2005)'
_exptl_crystal_colour yellow
_exptl_crystal_density_diffrn 1.324
_exptl_crystal_density_method 'not measured'
_exptl_crystal_description stick
_exptl_crystal_F_000 464
_exptl_crystal_size_max 0.220
_exptl_crystal_size_mid 0.050
_exptl_crystal_size_min 0.050
_refine_diff_density_max 0.148
_refine_diff_density_min -0.161
_refine_ls_extinction_method none
_refine_ls_goodness_of_fit_ref 1.047
_refine_ls_hydrogen_treatment mixed
_refine_ls_matrix_type full
_refine_ls_number_parameters 160
_refine_ls_number_reflns 1339
_refine_ls_number_restraints 2
_refine_ls_restrained_S_all 1.047
_refine_ls_R_factor_all 0.0912
_refine_ls_R_factor_gt 0.0557
_refine_ls_shift/su_max 0.000
_refine_ls_shift/su_mean 0.000
_refine_ls_structure_factor_coef Fsqd
_refine_ls_weighting_details 'calc w=1/[\s^2^(Fo^2^)+(0.0413P)^2^] where P=(Fo^2^+2Fc^2^)/3'
_refine_ls_weighting_scheme calc
_refine_ls_wR_factor_gt 0.1080
_refine_ls_wR_factor_ref 0.1212
_reflns_number_gt 901
_reflns_number_total 1339
_reflns_threshold_expression I>2\s(I)
_cod_data_source_file cv2384.cif
_cod_data_source_block I
_cod_database_code 2217746
_cod_database_fobs_code 2217746

loop_
_symmetry_equiv_pos_as_xyz
'x, y, z'
'-x, -y, z+1/2'
'x+1/2, -y, z'
'-x+1/2, y, z+1/2'

loop_
_atom_site_type_symbol
_atom_site_label
_atom_site_fract_x
_atom_site_fract_y
_atom_site_fract_z
_atom_site_U_iso_or_equiv
_atom_site_adp_type
_atom_site_calc_flag
_atom_site_refinement_flags
_atom_site_occupancy
N N1 0.45687(11) 0.2218(7) 0.2697(3) 0.0473(8) Uani d . 1
C C1 0.54425(12) 0.2407(8) 0.3273(3) 0.0427(8) Uani d . 1
C C9 0.37076(12) 0.2616(9) 0.2071(3) 0.0457(9) Uani d . 1
H H9A 0.3823 0.3718 0.1360 0.055 Uiso calc R 1
C C6 0.57995(14) 0.1614(9) 0.4188(3) 0.0559(10) Uani d . 1
H H6A 0.5694 0.0602 0.4924 0.067 Uiso calc R 1
C C8 0.40534(12) 0.1480(8) 0.2952(3) 0.0451(8) Uani d . 1
C C7 0.49124(12) 0.1608(8) 0.3501(3) 0.0460(9) Uani d . 1
H H7A 0.4821 0.0624 0.4254 0.055 Uiso calc R 1
C C3 0.61133(14) 0.4649(10) 0.2017(3) 0.0570(11) Uani d . 1
H H3A 0.6223 0.5715 0.1294 0.068 Uiso calc R 1
C C2 0.56072(13) 0.3894(9) 0.2167(3) 0.0468(9) Uani d . 1
C C12 0.33597(14) -0.0682(10) 0.4162(4) 0.0601(10) Uani d . 1
H H12A 0.3245 -0.1800 0.4869 0.072 Uiso calc R 1
C C10 0.31905(13) 0.2118(9) 0.2243(3) 0.0510(10) Uani d . 1
C C11 0.30193(13) 0.0476(9) 0.3297(3) 0.0572(11) Uani d . 1
H H11A 0.2674 0.0157 0.3421 0.069 Uiso calc R 1
C C14 0.28378(13) 0.3427(10) 0.1343(4) 0.0585(10) Uani d . 1
O O1 0.52789(11) 0.4688(8) 0.1250(3) 0.0683(8) Uani d D 1
C C5 0.63050(14) 0.2312(10) 0.4013(4) 0.0629(11) Uani d . 1
H H5A 0.6540 0.1756 0.4622 0.076 Uiso calc R 1
C C4 0.64585(14) 0.3839(10) 0.2928(4) 0.0632(11) Uani d . 1
H H4A 0.6800 0.4331 0.2808 0.076 Uiso calc R 1
C C13 0.38733(13) -0.0193(10) 0.3986(3) 0.0542(10) Uani d . 1
H H13A 0.4101 -0.1006 0.4575 0.065 Uiso calc R 1
N N2 0.25591(14) 0.4542(10) 0.0648(4) 0.0896(13) Uani d . 1
H H1B 0.4999(10) 0.396(12) 0.145(7) 0.13(2) Uiso d D 1

loop_
_atom_site_aniso_label
_atom_site_aniso_U_11
_atom_site_aniso_U_22
_atom_site_aniso_U_33
_atom_site_aniso_U_12
_atom_site_aniso_U_13
_atom_site_aniso_U_23
N1 0.0426(18) 0.0517(18) 0.0474(16) 0.0006(13) -0.0038(14) -0.0007(13)
C1 0.038(2) 0.0449(17) 0.045(2) 0.0021(14) 0.0015(17) -0.0035(16)
C9 0.042(2) 0.048(2) 0.046(2) 0.0029(16) 0.0022(17) -0.0027(17)
C6 0.053(2) 0.058(2) 0.057(2) 0.0006(18) -0.005(2) 0.0031(19)
C8 0.0392(19) 0.0456(19) 0.051(2) -0.0018(15) 0.0032(17) -0.0088(17)
C7 0.052(2) 0.0445(19) 0.042(2) 0.0000(16) 0.0045(17) 0.0015(17)
C3 0.054(3) 0.061(3) 0.056(2) -0.0065(18) 0.0091(19) -0.0002(19)
C2 0.047(2) 0.051(2) 0.042(2) -0.0009(16) 0.0012(16) -0.0012(18)
C12 0.056(2) 0.065(3) 0.060(2) -0.0083(19) 0.006(2) 0.006(2)
C10 0.042(2) 0.054(2) 0.057(2) 0.0035(17) 0.0024(19) -0.0148(19)
C11 0.0399(19) 0.061(2) 0.071(3) -0.0074(17) 0.0068(19) -0.013(2)
C14 0.044(2) 0.065(3) 0.067(2) 0.0038(18) -0.006(2) -0.011(2)
O1 0.0590(17) 0.092(2) 0.0540(15) -0.0015(16) -0.0059(17) 0.0190(16)
C5 0.049(2) 0.070(3) 0.070(3) 0.007(2) -0.011(2) 0.002(2)
C4 0.047(2) 0.064(2) 0.079(3) -0.0066(19) 0.004(2) -0.008(2)
C13 0.047(2) 0.060(2) 0.056(2) -0.0005(17) 0.0015(18) 0.007(2)
N2 0.066(2) 0.097(3) 0.105(3) 0.012(2) -0.032(2) -0.004(2)

loop_
_atom_type_symbol
_atom_type_description
_atom_type_scat_dispersion_real
_atom_type_scat_dispersion_imag
_atom_type_scat_source
C C 0.0033 0.0000 'International Tables Vol C Tables 4.2.6.8 and 6.1.1.4'
H H 0.0000 0.0000 'International Tables Vol C Tables 4.2.6.8 and 6.1.1.4'
N N 0.0061 0.0000 'International Tables Vol C Tables 4.2.6.8 and 6.1.1.4'
O O 0.0106 0.0000 'International Tables Vol C Tables 4.2.6.8 and 6.1.1.4'

loop_
_geom_angle_atom_site_label_1
_geom_angle_atom_site_label_2
_geom_angle_atom_site_label_3
_geom_angle
C7 N1 C8 120.8(3)
C2 C1 C6 119.0(3)
C2 C1 C7 122.2(3)
C6 C1 C7 118.8(3)
C8 C9 C10 120.5(3)
C8 C9 H9A 119.7
C10 C9 H9A 119.7
C5 C6 C1 120.9(4)
C5 C6 H6A 119.6
C1 C6 H6A 119.6
C13 C8 C9 118.6(3)
C13 C8 N1 125.8(3)
C9 C8 N1 115.6(3)
N1 C7 C1 121.9(3)
N1 C7 H7A 119.0
C1 C7 H7A 119.0
C4 C3 C2 120.5(4)
C4 C3 H3A 119.7
C2 C3 H3A 119.7
O1 C2 C3 119.1(3)
O1 C2 C1 121.4(3)
C3 C2 C1 119.5(3)
C11 C12 C13 120.2(3)
C11 C12 H12A 119.9
C13 C12 H12A 119.9
C11 C10 C9 119.8(3)
C11 C10 C14 120.6(3)
C9 C10 C14 119.6(4)
C12 C11 C10 119.9(3)
C12 C11 H11A 120.1
C10 C11 H11A 120.1
N2 C14 C10 178.2(5)
C2 O1 H1B 108(5)
C4 C5 C6 119.3(4)
C4 C5 H5A 120.4
C6 C5 H5A 120.4
C3 C4 C5 120.8(3)
C3 C4 H4A 119.6
C5 C4 H4A 119.6
C12 C13 C8 121.0(3)
C12 C13 H13A 119.5
C8 C13 H13A 119.5

loop_
_geom_bond_atom_site_label_1
_geom_bond_atom_site_label_2
_geom_bond_distance
N1 C7 1.277(4)
N1 C8 1.418(4)
C1 C2 1.396(4)
C1 C6 1.398(5)
C1 C7 1.455(4)
C9 C8 1.390(4)
C9 C10 1.391(4)
C9 H9A 0.9300
C6 C5 1.375(5)
C6 H6A 0.9300
C8 C13 1.377(5)
C7 H7A 0.9300
C3 C4 1.376(5)
C3 C2 1.378(4)
C3 H3A 0.9300
C2 O1 1.351(4)
C12 C11 1.372(5)
C12 C13 1.382(5)
C12 H12A 0.9300
C10 C11 1.381(5)
C10 C14 1.439(5)
C11 H11A 0.9300
C14 N2 1.137(5)
O1 H1B 0.82(2)
C5 C4 1.374(5)
C5 H5A 0.9300
C4 H4A 0.9300
C13 H13A 0.9300

loop_
_geom_hbond_atom_site_label_D
_geom_hbond_atom_site_label_H
_geom_hbond_atom_site_label_A
_geom_hbond_distance_DH
_geom_hbond_distance_HA
_geom_hbond_distance_DA
_geom_hbond_angle_DHA
O1 H1B N1 0.82(2) 1.89(4) 2.623(4) 149(7)

loop_
_cod_related_entry_id
_cod_related_entry_database
_cod_related_entry_code
1 ChemSpider 12548592
